data_7117067
loop_
_publ_author_name
'Xiaohan Ye'
'Jeffrey L. Petersen'
'Xiaodong Shi'

_publ_section_title
;
 Nickel-catalyzed directed sulfenylation of sp2 and sp3 C-H bonds
;
_journal_name_full Chem.Commun.
_journal_page_first 7863
_journal_paper_doi 10.1039/C5cc01970B
_journal_volume 51
_journal_year 2015
_chemical_formula_sum 'C22 H15 Cl N2 O S'
_chemical_formula_weight 390.87
_chemical_name_systematic 3-chloro-2-(phenylthio)-N-(quinolin-8-yl)benzamide
_space_group_crystal_system monoclinic
_space_group_IT_number 14
_space_group_name_Hall '-P 2yn'
_space_group_name_H-M_alt 'P 1 21/n 1'
_symmetry_space_group_name_Hall '-P 2yn'
_symmetry_space_group_name_H-M 'P 1 21/n 1'
_atom_sites_solution_hydrogens geom
_audit_update_record
;
2015-03-05 deposited with the CCDC.
2015-03-27 downloaded from the CCDC.
;
_cell_angle_alpha 90
_cell_angle_beta 107.3945(12)
_cell_angle_gamma 90
_cell_formula_units_Z 4
_cell_length_a 12.0459(5)
_cell_length_b 10.3781(5)
_cell_length_c 15.4051(7)
_cell_measurement_reflns_used 9974
_cell_measurement_temperature 293.(2)
_cell_measurement_theta_max 32.5824
_cell_measurement_theta_min 3.2223
_cell_volume 1837.78(14)
_computing_cell_refinement 'SAINT V8.34A (Bruker AXS Inc., 2013)'
_computing_data_reduction 'SAINT V8.34A (Bruker AXS Inc., 2013)'
_computing_structure_refinement 'SHELXL-2014 (Sheldrick, 2014)'
_diffrn_ambient_temperature 293.(2)
_diffrn_detector_area_resol_mean 10.4167
_diffrn_measured_fraction_theta_full 0.995
_diffrn_measured_fraction_theta_max 0.995
_diffrn_measurement_device_type 'Bruker AXS D8 Venture fixed-chi'
_diffrn_measurement_method 'omega scans'
_diffrn_radiation_monochromator Triumph
_diffrn_radiation_type 'Mo K\a'
_diffrn_radiation_wavelength 0.71073
_diffrn_reflns_av_R_equivalents 0.0302
_diffrn_reflns_av_unetI/netI 0.0182
_diffrn_reflns_limit_h_max 15
_diffrn_reflns_limit_h_min -15
_diffrn_reflns_limit_k_max 13
_diffrn_reflns_limit_k_min -13
_diffrn_reflns_limit_l_max 20
_diffrn_reflns_limit_l_min -20
_diffrn_reflns_number 28740
_diffrn_reflns_theta_full 27.50
_diffrn_reflns_theta_max 27.50
_diffrn_reflns_theta_min 2.77
_diffrn_source_type fine-focus
_exptl_absorpt_coefficient_mu 0.336
_exptl_absorpt_correction_T_max 0.84
_exptl_absorpt_correction_T_min 0.80
_exptl_absorpt_correction_type multi-scan
_exptl_absorpt_process_details 'SADABS V2014/3 (Bruker AXS Inc.)'
_exptl_crystal_colour colourless
_exptl_crystal_density_diffrn 1.413
_exptl_crystal_density_method 'not measured'
_exptl_crystal_description irregular
_exptl_crystal_F_000 808
_exptl_crystal_recrystallization_method 'Vapour Deposition'
_exptl_crystal_size_max 0.660
_exptl_crystal_size_mid 0.607
_exptl_crystal_size_min 0.526
_refine_diff_density_max 0.559
_refine_diff_density_min -0.380
_refine_ls_extinction_method none
_refine_ls_goodness_of_fit_ref 1.055
_refine_ls_hydrogen_treatment riding
_refine_ls_matrix_type full
_refine_ls_number_parameters 244
_refine_ls_number_reflns 4214
_refine_ls_number_restraints 0
_refine_ls_restrained_S_all 1.055
_refine_ls_R_factor_all 0.0679
_refine_ls_R_factor_gt 0.0560
_refine_ls_shift/su_max 0.001
_refine_ls_shift/su_mean 0.000
_refine_ls_structure_factor_coef Fsqd
_refine_ls_weighting_details 'w=1/[\s^2^(Fo^2^)+(0.0835P)^2^+1.1019P] where P=(Fo^2^+2Fc^2^)/3'
_refine_ls_weighting_scheme calc
_refine_ls_wR_factor_gt 0.1495
_refine_ls_wR_factor_ref 0.1676
_reflns_number_gt 3444
_reflns_number_total 4214
_reflns_threshold_expression 'I > 2\s(I)'
_cod_data_source_file c5cc01970b2.cif
_cod_data_source_block Ia
_cod_database_code 7117067

loop_
_space_group_symop_operation_xyz
'x, y, z'
'-x+1/2, y+1/2, -z+1/2'
'-x, -y, -z'
'x-1/2, -y-1/2, z-1/2'

loop_
_atom_site_type_symbol
_atom_site_label
_atom_site_fract_x
_atom_site_fract_y
_atom_site_fract_z
_atom_site_U_iso_or_equiv
_atom_site_adp_type
_atom_site_calc_flag
_atom_site_refinement_flags_adp
_atom_site_refinement_flags_occupancy
_atom_site_refinement_flags_posn
_atom_site_occupancy
_atom_site_disorder_assembly
_atom_site_disorder_group
Cl Cl1 0.33168(7) 0.52839(8) 0.11672(5) 0.0787(3) Uani d . . . 1 . .
S S1 0.59522(5) 0.48751(6) 0.23561(4) 0.0533(2) Uani d . . . 1 . .
O O1 0.67933(18) 0.13640(19) 0.32607(14) 0.0748(6) Uani d . . . 1 . .
N N1 0.69058(17) 0.31069(19) 0.41662(13) 0.0507(4) Uani d . . . 1 . .
H H1 0.6483 0.3698 0.4299 0.061 Uiso calc U . R 1 . .
N N2 0.75732(17) 0.49700(18) 0.53759(13) 0.0505(4) Uani d . . . 1 . .
C C1 0.6362(2) 0.2325(2) 0.34750(15) 0.0478(5) Uani d . . . 1 . .
C C2 0.51317(19) 0.2684(2) 0.29605(14) 0.0453(5) Uani d . . . 1 . .
C C3 0.4261(2) 0.1793(3) 0.29601(17) 0.0580(6) Uani d . . . 1 . .
H H3 0.444 0.105 0.3312 0.07 Uiso calc U . R 1 . .
C C4 0.3126(2) 0.2025(3) 0.24305(19) 0.0681(8) Uani d . . . 1 . .
H H4 0.2546 0.1439 0.2439 0.082 Uiso calc U . R 1 . .
C C5 0.2845(2) 0.3098(3) 0.18969(18) 0.0647(7) Uani d . . . 1 . .
H H5 0.2081 0.3241 0.1545 0.078 Uiso calc U . R 1 . .
C C6 0.3705(2) 0.3964(2) 0.18859(16) 0.0540(5) Uani d . . . 1 . .
C C7 0.48536(19) 0.3786(2) 0.24198(14) 0.0450(5) Uani d . . . 1 . .
C C8 0.58105(18) 0.6120(2) 0.31105(15) 0.0451(5) Uani d . . . 1 . .
C C9 0.6468(2) 0.7222(2) 0.31205(18) 0.0560(6) Uani d . . . 1 . .
H H9 0.6924 0.7288 0.2731 0.067 Uiso calc U . R 1 . .
C C10 0.6445(2) 0.8216(3) 0.3706(2) 0.0700(8) Uani d . . . 1 . .
H H10 0.6888 0.8951 0.3712 0.084 Uiso calc U . R 1 . .
C C11 0.5769(3) 0.8130(3) 0.4284(2) 0.0752(9) Uani d . . . 1 . .
H H11 0.576 0.88 0.4682 0.09 Uiso calc U . R 1 . .
C C12 0.5109(2) 0.7043(3) 0.42684(19) 0.0657(7) Uani d . . . 1 . .
H H12 0.4649 0.6985 0.4656 0.079 Uiso calc U . R 1 . .
C C13 0.5122(2) 0.6038(2) 0.36840(17) 0.0538(5) Uani d . . . 1 . .
H H13 0.467 0.5309 0.3676 0.065 Uiso calc U . R 1 . .
C C14 0.80788(19) 0.3082(2) 0.47011(14) 0.0454(5) Uani d . . . 1 . .
C C15 0.8889(2) 0.2174(3) 0.46488(16) 0.0582(6) Uani d . . . 1 . .
H H15 0.8674 0.1483 0.4249 0.07 Uiso calc U . R 1 . .
C C16 1.0041(2) 0.2301(3) 0.52041(18) 0.0683(8) Uani d . . . 1 . .
H H16 1.0584 0.1683 0.5165 0.082 Uiso calc U . R 1 . .
C C17 1.0392(2) 0.3291(3) 0.57955(16) 0.0618(7) Uani d . . . 1 . .
H H17 1.1165 0.3351 0.6149 0.074 Uiso calc U . R 1 . .
C C18 0.95850(19) 0.4227(2) 0.58741(14) 0.0489(5) Uani d . . . 1 . .
C C19 0.9862(2) 0.5283(3) 0.64795(17) 0.0587(6) Uani d . . . 1 . .
H H19 1.0621 0.5397 0.6851 0.07 Uiso calc U . R 1 . .
C C20 0.9026(2) 0.6126(3) 0.65187(18) 0.0639(7) Uani d . . . 1 . .
H H20 0.9201 0.6823 0.6916 0.077 Uiso calc U . R 1 . .
C C21 0.7883(2) 0.5935(3) 0.59484(18) 0.0627(7) Uani d . . . 1 . .
H H21 0.7316 0.6526 0.5979 0.075 Uiso calc U . R 1 . .
C C22 0.84156(18) 0.4121(2) 0.53288(13) 0.0436(5) Uani d . . . 1 . .

loop_
_atom_site_aniso_label
_atom_site_aniso_U_11
_atom_site_aniso_U_22
_atom_site_aniso_U_33
_atom_site_aniso_U_12
_atom_site_aniso_U_13
_atom_site_aniso_U_23
Cl1 0.0830(5) 0.0780(5) 0.0704(5) 0.0228(4) 0.0158(4) 0.0082(3)
S1 0.0582(4) 0.0474(3) 0.0622(4) -0.0063(2) 0.0303(3) 0.0003(2)
O1 0.0807(13) 0.0544(11) 0.0793(13) 0.0097(9) 0.0089(10) -0.0221(9)
N1 0.0509(10) 0.0531(11) 0.0458(10) 0.0047(8) 0.0110(8) -0.0112(8)
N2 0.0501(10) 0.0493(10) 0.0455(10) 0.0063(8) 0.0042(8) -0.0056(8)
C1 0.0589(12) 0.0433(11) 0.0416(11) -0.0045(9) 0.0157(9) -0.0016(9)
C2 0.0546(11) 0.0452(11) 0.0391(10) -0.0097(9) 0.0183(9) -0.0100(8)
C3 0.0719(16) 0.0532(13) 0.0535(13) -0.0199(11) 0.0259(12) -0.0064(10)
C4 0.0605(15) 0.0824(19) 0.0669(16) -0.0318(14) 0.0273(13) -0.0204(14)
C5 0.0475(13) 0.0859(19) 0.0592(15) -0.0090(12) 0.0136(11) -0.0194(14)
C6 0.0552(13) 0.0595(14) 0.0471(12) 0.0021(10) 0.0151(10) -0.0093(10)
C7 0.0486(11) 0.0454(11) 0.0446(11) -0.0063(9) 0.0194(9) -0.0076(8)
C8 0.0394(10) 0.0419(10) 0.0482(11) 0.0041(8) 0.0041(8) 0.0044(8)
C9 0.0425(11) 0.0504(13) 0.0664(15) -0.0015(9) 0.0032(10) 0.0100(11)
C10 0.0603(15) 0.0490(14) 0.0835(19) -0.0028(11) -0.0048(14) -0.0017(13)
C11 0.0702(17) 0.0615(16) 0.0769(19) 0.0138(13) -0.0039(14) -0.0199(14)
C12 0.0597(14) 0.0718(17) 0.0610(15) 0.0148(13) 0.0109(12) -0.0076(13)
C13 0.0485(12) 0.0519(13) 0.0596(13) 0.0027(10) 0.0140(10) 0.0002(10)
C14 0.0518(11) 0.0492(11) 0.0355(10) 0.0048(9) 0.0137(8) 0.0044(8)
C15 0.0700(15) 0.0625(15) 0.0432(11) 0.0176(12) 0.0186(10) 0.0009(10)
C16 0.0657(15) 0.089(2) 0.0532(14) 0.0344(14) 0.0218(12) 0.0138(13)
C17 0.0495(12) 0.0871(19) 0.0458(12) 0.0155(12) 0.0098(10) 0.0168(12)
C18 0.0477(11) 0.0587(13) 0.0374(10) 0.0013(10) 0.0082(8) 0.0134(9)
C19 0.0546(13) 0.0647(15) 0.0458(12) -0.0083(11) -0.0014(10) 0.0083(11)
C20 0.0716(16) 0.0524(13) 0.0531(13) -0.0057(12) -0.0036(12) -0.0047(11)
C21 0.0651(15) 0.0529(14) 0.0587(14) 0.0093(11) 0.0012(11) -0.0084(11)
C22 0.0457(10) 0.0471(11) 0.0370(10) 0.0031(8) 0.0105(8) 0.0074(8)

loop_
_atom_type_symbol
_atom_type_description
_atom_type_scat_dispersion_real
_atom_type_scat_dispersion_imag
_atom_type_scat_source
C C 0.0033 0.0016 'International Tables Vol C Tables 4.2.6.8 and 6.1.1.4'
H H 0.0000 0.0000 'International Tables Vol C Tables 4.2.6.8 and 6.1.1.4'
N N 0.0061 0.0033 'International Tables Vol C Tables 4.2.6.8 and 6.1.1.4'
O O 0.0106 0.0060 'International Tables Vol C Tables 4.2.6.8 and 6.1.1.4'
S S 0.1246 0.1234 'International Tables Vol C Tables 4.2.6.8 and 6.1.1.4'
Cl Cl 0.1484 0.1585 'International Tables Vol C Tables 4.2.6.8 and 6.1.1.4'

loop_
_geom_angle_atom_site_label_1
_geom_angle_atom_site_label_2
_geom_angle_atom_site_label_3
_geom_angle_site_symmetry_1
_geom_angle_site_symmetry_3
_geom_angle
C7 S1 C8 . . 102.03(10)
C1 N1 C14 . . 128.3(2)
C21 N2 C22 . . 117.5(2)
O1 C1 N1 . . 124.4(2)
O1 C1 C2 . . 119.7(2)
N1 C1 C2 . . 116.0(2)
C7 C2 C3 . . 119.7(2)
C7 C2 C1 . . 122.75(19)
C3 C2 C1 . . 117.2(2)
C4 C3 C2 . . 119.5(2)
C5 C4 C3 . . 121.3(2)
C4 C5 C6 . . 119.2(2)
C5 C6 C7 . . 121.6(2)
C5 C6 Cl1 . . 117.6(2)
C7 C6 Cl1 . . 120.76(19)
C6 C7 C2 . . 118.6(2)
C6 C7 S1 . . 120.71(18)
C2 C7 S1 . . 120.51(17)
C13 C8 C9 . . 119.5(2)
C13 C8 S1 . . 124.42(18)
C9 C8 S1 . . 116.07(18)
C10 C9 C8 . . 120.1(3)
C9 C10 C11 . . 120.5(3)
C12 C11 C10 . . 119.5(3)
C11 C12 C13 . . 120.8(3)
C12 C13 C8 . . 119.7(2)
C15 C14 N1 . . 125.7(2)
C15 C14 C22 . . 119.7(2)
N1 C14 C22 . . 114.57(18)
C14 C15 C16 . . 119.4(2)
C17 C16 C15 . . 122.3(2)
C16 C17 C18 . . 119.9(2)
C17 C18 C22 . . 119.2(2)
C17 C18 C19 . . 124.1(2)
C22 C18 C19 . . 116.7(2)
C20 C19 C18 . . 120.0(2)
C19 C20 C21 . . 119.0(2)
N2 C21 C20 . . 123.7(2)
N2 C22 C18 . . 123.0(2)
N2 C22 C14 . . 117.41(18)
C18 C22 C14 . . 119.6(2)

loop_
_geom_bond_atom_site_label_1
_geom_bond_atom_site_label_2
_geom_bond_site_symmetry_2
_geom_bond_distance
Cl1 C6 . 1.735(3)
S1 C7 . 1.765(2)
S1 C8 . 1.780(2)
O1 C1 . 1.215(3)
N1 C1 . 1.344(3)
N1 C14 . 1.407(3)
N2 C21 . 1.313(3)
N2 C22 . 1.362(3)
C1 C2 . 1.504(3)
C2 C7 . 1.396(3)
C2 C3 . 1.399(3)
C3 C4 . 1.387(4)
C4 C5 . 1.365(4)
C5 C6 . 1.376(4)
C6 C7 . 1.394(3)
C8 C13 . 1.384(3)
C8 C9 . 1.389(3)
C9 C10 . 1.377(4)
C10 C11 . 1.377(5)
C11 C12 . 1.376(4)
C12 C13 . 1.381(4)
C14 C15 . 1.376(3)
C14 C22 . 1.424(3)
C15 C16 . 1.402(4)
C16 C17 . 1.355(4)
C17 C18 . 1.405(3)
C18 C22 . 1.412(3)
C18 C19 . 1.413(4)
C19 C20 . 1.349(4)
C20 C21 . 1.408(4)
